data_4038905
loop_
_publ_author_name
'Zheng, Kuan'
'Shen, Defeng'
'Zhang, Bingbing'
'Hong, Ran'

_publ_section_title
;
 The Landscape of Lankacidin Biomimetic Synthesis: Structural Revisions
 and Biogenetic Implications.
;
_journal_name_full 'The Journal of organic chemistry'
_journal_paper_doi 10.1021/acs.joc.0c01930
_journal_year 2020
_chemical_absolute_configuration ad
_chemical_formula_moiety 'C25 H35 N O7'
_chemical_formula_sum 'C25 H35 N O7'
_chemical_formula_weight 461.54
_space_group_crystal_system monoclinic
_space_group_IT_number 4
_space_group_name_Hall 'P 2yb'
_space_group_name_H-M_alt 'P 1 21 1'
_atom_sites_solution_hydrogens mixed
_audit_creation_method SHELXL-2018/3
_cell_angle_alpha 90
_cell_angle_beta 93.9080(10)
_cell_angle_gamma 90
_cell_formula_units_Z 2
_cell_length_a 6.9385(2)
_cell_length_b 11.2966(4)
_cell_length_c 16.5485(6)
_cell_measurement_reflns_used 9428
_cell_measurement_temperature 295(2)
_cell_measurement_theta_max 68.16
_cell_measurement_theta_min 2.68
_cell_volume 1294.08(8)
_computing_structure_refinement 'SHELXL-2018/3 (Sheldrick, 2018)'
_computing_structure_solution 'SHELXT 2014/5 (Sheldrick, 2014)'
_diffrn_ambient_temperature 295(2)
_diffrn_measured_fraction_theta_full 1.000
_diffrn_measured_fraction_theta_max 0.996
_diffrn_measurement_device_type 'Bruker APEX-II CCD'
_diffrn_measurement_method '\f and \w scans'
_diffrn_radiation_type CuK\a
_diffrn_radiation_wavelength 1.54178
_diffrn_reflns_av_R_equivalents 0.0684
_diffrn_reflns_av_unetI/netI 0.0502
_diffrn_reflns_Laue_measured_fraction_full 1.000
_diffrn_reflns_Laue_measured_fraction_max 0.996
_diffrn_reflns_limit_h_max 8
_diffrn_reflns_limit_h_min -8
_diffrn_reflns_limit_k_max 13
_diffrn_reflns_limit_k_min -13
_diffrn_reflns_limit_l_max 19
_diffrn_reflns_limit_l_min -19
_diffrn_reflns_number 18500
_diffrn_reflns_point_group_measured_fraction_full 0.987
_diffrn_reflns_point_group_measured_fraction_max 0.982
_diffrn_reflns_theta_full 67.679
_diffrn_reflns_theta_max 68.498
_diffrn_reflns_theta_min 2.676
_exptl_absorpt_coefficient_mu 0.707
_exptl_crystal_colour colorless
_exptl_crystal_density_diffrn 1.184
_exptl_crystal_description block
_exptl_crystal_F_000 496
_exptl_crystal_size_max 0.180
_exptl_crystal_size_mid 0.160
_exptl_crystal_size_min 0.150
_exptl_transmission_factor_max 0.7531
_exptl_transmission_factor_min 0.6072
_refine_diff_density_max 0.184
_refine_diff_density_min -0.158
_refine_diff_density_rms 0.030
_refine_ls_abs_structure_details
;
 Flack x determined using 1606 quotients [(I+)-(I-)]/[(I+)+(I-)]
 (Parsons, Flack and Wagner, Acta Cryst. B69 (2013) 249-259).
;
_refine_ls_abs_structure_Flack 0.15(10)
_refine_ls_extinction_method none
_refine_ls_goodness_of_fit_ref 1.060
_refine_ls_hydrogen_treatment mixed
_refine_ls_matrix_type full
_refine_ls_number_parameters 311
_refine_ls_number_reflns 4677
_refine_ls_number_restraints 1
_refine_ls_restrained_S_all 1.060
_refine_ls_R_factor_all 0.0505
_refine_ls_R_factor_gt 0.0394
_refine_ls_shift/su_max 0.000
_refine_ls_shift/su_mean 0.000
_refine_ls_structure_factor_coef Fsqd
_refine_ls_weighting_details 'w=1/[\s^2^(Fo^2^)+(0.0641P)^2^+0.0556P] where P=(Fo^2^+2Fc^2^)/3'
_refine_ls_weighting_scheme calc
_refine_ls_wR_factor_gt 0.1114
_refine_ls_wR_factor_ref 0.1180
_reflns_Friedel_coverage 0.869
_reflns_Friedel_fraction_full 0.973
_reflns_Friedel_fraction_max 0.967
_reflns_number_gt 3984
_reflns_number_total 4677
_reflns_threshold_expression 'I > 2\s(I)'
_cod_data_source_file jo0c01930_si_001.cif
_cod_data_source_block t_a
_cod_original_sg_symbol_H-M 'P 21'
_cod_database_code 4038905
_shelx_shelxl_version_number 2018/3
_shelx_space_group_comment
;
The symmetry employed for this shelxl refinement is uniquely defined
by the following loop, which should always be used as a source of
symmetry information in preference to the above space-group names.
They are only intended as comments.
;
_shelx_estimated_absorpt_t_min 0.883
_shelx_estimated_absorpt_t_max 0.901

loop_
_space_group_symop_operation_xyz
'x, y, z'
'-x, y+1/2, -z'

loop_
_atom_site_label
_atom_site_type_symbol
_atom_site_fract_x
_atom_site_fract_y
_atom_site_fract_z
_atom_site_U_iso_or_equiv
_atom_site_adp_type
_atom_site_occupancy
_atom_site_site_symmetry_order
_atom_site_calc_flag
_atom_site_refinement_flags_posn
_atom_site_refinement_flags_adp
_atom_site_refinement_flags_occupancy
_atom_site_disorder_assembly
_atom_site_disorder_group
O1 O 0.2756(3) 0.3991(2) 0.39224(12) 0.0673(6) Uani 1 1 d . . . . .
C1 C 0.1241(4) 0.4875(3) 0.39937(16) 0.0576(6) Uani 1 1 d . . . . .
H1 H 0.152132 0.555865 0.365688 0.069 Uiso 1 1 calc R U . . .
N1 N 0.3182(4) 0.2873(2) 0.14549(15) 0.0609(6) Uani 1 1 d . . . . .
O2 O 0.4078(4) 0.2583(2) 0.32411(14) 0.0802(7) Uani 1 1 d . . . . .
C2 C -0.0696(4) 0.4347(3) 0.36843(18) 0.0597(7) Uani 1 1 d . . . . .
H2 H -0.085014 0.357684 0.394475 0.072 Uiso 1 1 calc R U . . .
C4 C 0.1176(4) 0.3357(3) 0.25888(15) 0.0560(6) Uani 1 1 d . . . . .
O4 O 0.2000(4) 0.3114(3) 0.01670(14) 0.0934(8) Uani 1 1 d . . . . .
C3 C -0.0483(4) 0.4149(3) 0.27931(17) 0.0592(7) Uani 1 1 d . . . . .
H3 H 0.396(6) 0.251(4) 0.176(3) 0.086(13) Uiso 1 1 d . . . . .
O3 O -0.1546(3) 0.4589(3) 0.22668(14) 0.0812(7) Uani 1 1 d . . . . .
O6 O 0.7495(4) 0.9280(2) 0.12388(15) 0.0809(7) Uani 1 1 d . . . . .
H6A H 0.767(7) 0.880(3) 0.078(3) 0.121 Uiso 1 1 calc R U . . .
C25 C 0.1469(6) 0.6435(4) 0.1216(3) 0.0921(12) Uani 1 1 d . . . . .
H00A H 0.179461 0.664258 0.067949 0.138 Uiso 1 1 calc R U . . .
H00B H 0.100467 0.712385 0.148172 0.138 Uiso 1 1 calc R U . . .
H00C H 0.048119 0.583857 0.118448 0.138 Uiso 1 1 calc R U . . .
C6 C 0.2088(4) 0.3814(3) 0.18055(15) 0.0561(6) Uani 1 1 d . . . . .
H6 H 0.103904 0.404754 0.141107 0.067 Uiso 1 1 calc R U . . .
O5 O 0.5822(5) 0.1448(3) 0.10944(18) 0.1090(11) Uani 1 1 d . . . . .
H5 H 0.613053 0.074748 0.109891 0.163 Uiso 1 1 calc R U . . .
C5 C 0.2754(4) 0.3284(3) 0.32775(16) 0.0598(7) Uani 1 1 d . . . . .
O7 O 0.2569(3) 0.6470(2) 0.59470(12) 0.0691(6) Uani 1 1 d . . . . .
H7A H 0.350047 0.683724 0.614851 0.104 Uiso 1 1 calc R U . . .
C7 C 0.3414(4) 0.4855(3) 0.19536(17) 0.0573(6) Uani 1 1 d . . . . .
H7 H 0.453308 0.470276 0.227854 0.069 Uiso 1 1 calc R U . . .
C9 C 0.4888(5) 0.6753(3) 0.18464(18) 0.0615(7) Uani 1 1 d . . . . .
H9 H 0.595965 0.640220 0.211690 0.074 Uiso 1 1 calc R U . . .
C8 C 0.3216(4) 0.5970(3) 0.16852(17) 0.0606(7) Uani 1 1 d . . . . .
C10 C 0.5091(5) 0.7884(3) 0.16629(18) 0.0650(7) Uani 1 1 d . . . . .
H10 H 0.406912 0.827254 0.138322 0.078 Uiso 1 1 calc R U . . .
C11 C 0.6907(5) 0.8568(3) 0.18882(19) 0.0690(8) Uani 1 1 d . . . . .
H11 H 0.794319 0.800382 0.203996 0.083 Uiso 1 1 calc R U . . .
C12 C 0.6659(7) 0.9401(4) 0.2610(2) 0.0848(11) Uani 1 1 d . . . . .
H12A H 0.782470 0.986455 0.271943 0.102 Uiso 1 1 calc R U . . .
H12B H 0.559589 0.994211 0.248136 0.102 Uiso 1 1 calc R U . . .
C13 C 0.6263(6) 0.8687(3) 0.3335(2) 0.0800(10) Uani 1 1 d . . . . .
H13 H 0.731674 0.829052 0.358556 0.096 Uiso 1 1 calc R U . . .
C14 C 0.4582(6) 0.8543(3) 0.36723(18) 0.0746(9) Uani 1 1 d . . . . .
C15 C 0.4469(5) 0.7612(3) 0.42776(18) 0.0674(8) Uani 1 1 d . . . . .
H15 H 0.563911 0.727381 0.446243 0.081 Uiso 1 1 calc R U . . .
C16 C 0.2919(5) 0.7188(3) 0.45969(17) 0.0643(7) Uani 1 1 d . . . . .
H16 H 0.174886 0.757309 0.447928 0.077 Uiso 1 1 calc R U . . .
C17 C 0.2929(4) 0.6129(3) 0.51337(16) 0.0584(7) Uani 1 1 d . . . . .
H17 H 0.418219 0.572891 0.513209 0.070 Uiso 1 1 calc R U . . .
C18 C 0.1322(5) 0.5266(3) 0.48781(17) 0.0647(7) Uani 1 1 d . . . . .
H18A H 0.009619 0.562854 0.498122 0.078 Uiso 1 1 calc R U . . .
H18B H 0.146813 0.456710 0.521759 0.078 Uiso 1 1 calc R U . . .
C19 C -0.2423(5) 0.5103(5) 0.3834(2) 0.0864(11) Uani 1 1 d . . . . .
H19A H -0.219623 0.589835 0.365911 0.130 Uiso 1 1 calc R U . . .
H19B H -0.262838 0.510225 0.440135 0.130 Uiso 1 1 calc R U . . .
H19C H -0.354413 0.479019 0.353536 0.130 Uiso 1 1 calc R U . . .
C20 C 0.0274(6) 0.2122(3) 0.2448(2) 0.0737(8) Uani 1 1 d . . . . .
H20A H -0.063560 0.214658 0.198398 0.111 Uiso 1 1 calc R U . . .
H20B H -0.037802 0.189060 0.291615 0.111 Uiso 1 1 calc R U . . .
H20C H 0.127207 0.155984 0.235503 0.111 Uiso 1 1 calc R U . . .
C21 C 0.3113(5) 0.2630(3) 0.06687(17) 0.0695(8) Uani 1 1 d . . . . .
C22 C 0.4501(7) 0.1666(4) 0.0434(2) 0.0895(12) Uani 1 1 d . . . . .
H22 H 0.523237 0.198127 -0.000406 0.107 Uiso 1 1 calc R U . . .
C23 C 0.3433(10) 0.0614(6) 0.0112(3) 0.127(2) Uani 1 1 d . . . . .
H23A H 0.270208 0.082108 -0.038134 0.191 Uiso 1 1 calc R U . . .
H23B H 0.257204 0.034235 0.050245 0.191 Uiso 1 1 calc R U . . .
H23C H 0.433241 -0.000317 0.000545 0.191 Uiso 1 1 calc R U . . .
C24 C 0.2817(9) 0.9213(5) 0.3421(3) 0.1184(18) Uani 1 1 d . . . . .
H24A H 0.314754 0.987785 0.309678 0.178 Uiso 1 1 calc R U . . .
H24B H 0.222059 0.948916 0.389289 0.178 Uiso 1 1 calc R U . . .
H24C H 0.193413 0.870830 0.311080 0.178 Uiso 1 1 calc R U . . .

loop_
_atom_site_aniso_label
_atom_site_aniso_U_11
_atom_site_aniso_U_22
_atom_site_aniso_U_33
_atom_site_aniso_U_23
_atom_site_aniso_U_13
_atom_site_aniso_U_12
O1 0.0665(11) 0.0810(15) 0.0535(10) -0.0065(10) -0.0036(8) 0.0085(11)
C1 0.0641(15) 0.0585(16) 0.0501(13) -0.0032(12) 0.0032(11) -0.0022(13)
N1 0.0744(15) 0.0602(15) 0.0479(11) 0.0012(11) 0.0029(11) 0.0071(13)
O2 0.0875(14) 0.0876(18) 0.0644(12) 0.0023(12) -0.0017(10) 0.0299(14)
C2 0.0615(14) 0.0598(16) 0.0579(14) -0.0019(13) 0.0040(11) -0.0010(13)
C4 0.0630(14) 0.0566(16) 0.0483(13) -0.0014(12) 0.0036(10) -0.0013(13)
O4 0.1213(19) 0.109(2) 0.0505(11) 0.0138(12) 0.0073(12) 0.0350(18)
C3 0.0584(14) 0.0635(19) 0.0547(14) -0.0043(13) -0.0020(12) -0.0057(13)
O3 0.0706(12) 0.108(2) 0.0635(12) -0.0017(12) -0.0067(10) 0.0202(13)
O6 0.124(2) 0.0584(13) 0.0632(12) -0.0027(11) 0.0277(12) -0.0145(13)
C25 0.081(2) 0.078(3) 0.116(3) 0.028(2) -0.010(2) 0.003(2)
C6 0.0661(15) 0.0555(16) 0.0464(12) -0.0004(11) 0.0023(11) 0.0006(13)
O5 0.129(2) 0.110(2) 0.0845(17) -0.0244(17) -0.0151(16) 0.050(2)
C5 0.0709(16) 0.0604(17) 0.0482(13) 0.0038(12) 0.0042(11) 0.0035(15)
O7 0.0808(13) 0.0791(16) 0.0479(10) -0.0094(10) 0.0075(9) -0.0067(12)
C7 0.0644(15) 0.0543(16) 0.0525(13) 0.0033(12) -0.0027(11) -0.0009(13)
C9 0.0739(17) 0.0555(17) 0.0552(14) 0.0025(13) 0.0055(12) -0.0015(14)
C8 0.0704(17) 0.0554(17) 0.0559(14) 0.0031(13) 0.0041(12) 0.0018(14)
C10 0.0843(19) 0.0536(17) 0.0575(15) 0.0029(13) 0.0074(13) 0.0022(15)
C11 0.096(2) 0.0535(17) 0.0587(15) -0.0040(13) 0.0135(14) -0.0098(16)
C12 0.128(3) 0.066(2) 0.0631(18) -0.0068(16) 0.028(2) -0.022(2)
C13 0.119(3) 0.065(2) 0.0578(16) -0.0050(15) 0.0159(17) -0.020(2)
C14 0.112(2) 0.0597(19) 0.0539(15) -0.0004(14) 0.0152(16) -0.0068(19)
C15 0.089(2) 0.0611(19) 0.0526(14) -0.0018(13) 0.0099(13) -0.0055(16)
C16 0.0812(18) 0.0606(17) 0.0516(13) -0.0043(13) 0.0071(13) 0.0007(15)
C17 0.0657(15) 0.0618(18) 0.0480(13) -0.0022(12) 0.0067(11) -0.0014(14)
C18 0.0771(17) 0.0689(19) 0.0487(13) -0.0032(13) 0.0082(12) -0.0138(16)
C19 0.0697(19) 0.114(3) 0.076(2) -0.016(2) 0.0054(15) 0.012(2)
C20 0.092(2) 0.0614(19) 0.0688(17) -0.0023(15) 0.0104(15) -0.0107(17)
C21 0.0868(19) 0.074(2) 0.0488(14) 0.0085(14) 0.0105(13) 0.0097(17)
C22 0.119(3) 0.097(3) 0.0537(16) -0.0039(18) 0.0105(17) 0.032(3)
C23 0.160(5) 0.108(4) 0.108(3) -0.032(3) -0.029(3) 0.041(4)
C24 0.147(4) 0.109(4) 0.103(3) 0.040(3) 0.036(3) 0.032(3)

loop_
_atom_type_symbol
_atom_type_description
_atom_type_scat_dispersion_real
_atom_type_scat_dispersion_imag
_atom_type_scat_source
C C 0.0181 0.0091 'International Tables Vol C Tables 4.2.6.8 and 6.1.1.4'
H H 0.0000 0.0000 'International Tables Vol C Tables 4.2.6.8 and 6.1.1.4'
N N 0.0311 0.0180 'International Tables Vol C Tables 4.2.6.8 and 6.1.1.4'
O O 0.0492 0.0322 'International Tables Vol C Tables 4.2.6.8 and 6.1.1.4'

loop_
_geom_angle_atom_site_label_1
_geom_angle_atom_site_label_2
_geom_angle_atom_site_label_3
_geom_angle
_geom_angle_site_symmetry_1
_geom_angle_site_symmetry_3
_geom_angle_publ_flag
C5 O1 C1 120.8(2) . . ?
O1 C1 C18 107.2(2) . . ?
O1 C1 C2 109.2(2) . . ?
C18 C1 C2 114.1(2) . . ?
O1 C1 H1 108.7 . . ?
C18 C1 H1 108.7 . . ?
C2 C1 H1 108.7 . . ?
C21 N1 C6 124.0(3) . . ?
C21 N1 H3 119(3) . . ?
C6 N1 H3 117(3) . . ?
C19 C2 C3 112.1(3) . . ?
C19 C2 C1 114.6(3) . . ?
C3 C2 C1 104.1(2) . . ?
C19 C2 H2 108.6 . . ?
C3 C2 H2 108.6 . . ?
C1 C2 H2 108.6 . . ?
C3 C4 C5 112.5(2) . . ?
C3 C4 C20 105.2(2) . . ?
C5 C4 C20 109.1(3) . . ?
C3 C4 C6 110.2(2) . . ?
C5 C4 C6 109.0(2) . . ?
C20 C4 C6 110.8(2) . . ?
O3 C3 C2 123.2(3) . . ?
O3 C3 C4 121.2(3) . . ?
C2 C3 C4 115.6(2) . . ?
C11 O6 H6A 109.5 . . ?
C8 C25 H00A 109.5 . . ?
C8 C25 H00B 109.5 . . ?
H00A C25 H00B 109.5 . . ?
C8 C25 H00C 109.5 . . ?
H00A C25 H00C 109.5 . . ?
H00B C25 H00C 109.5 . . ?
N1 C6 C7 107.9(2) . . ?
N1 C6 C4 110.0(2) . . ?
C7 C6 C4 113.6(2) . . ?
N1 C6 H6 108.4 . . ?
C7 C6 H6 108.4 . . ?
C4 C6 H6 108.4 . . ?
C22 O5 H5 109.5 . . ?
O2 C5 O1 118.0(3) . . ?
O2 C5 C4 120.2(3) . . ?
O1 C5 C4 121.8(3) . . ?
C17 O7 H7A 109.5 . . ?
C8 C7 C6 129.4(3) . . ?
C8 C7 H7 115.3 . . ?
C6 C7 H7 115.3 . . ?
C10 C9 C8 129.4(3) . . ?
C10 C9 H9 115.3 . . ?
C8 C9 H9 115.3 . . ?
C7 C8 C9 116.4(3) . . ?
C7 C8 C25 124.4(3) . . ?
C9 C8 C25 119.2(3) . . ?
C9 C10 C11 122.7(3) . . ?
C9 C10 H10 118.7 . . ?
C11 C10 H10 118.7 . . ?
O6 C11 C10 112.4(3) . . ?
O6 C11 C12 107.0(3) . . ?
C10 C11 C12 111.7(3) . . ?
O6 C11 H11 108.5 . . ?
C10 C11 H11 108.5 . . ?
C12 C11 H11 108.5 . . ?
C13 C12 C11 109.3(3) . . ?
C13 C12 H12A 109.8 . . ?
C11 C12 H12A 109.8 . . ?
C13 C12 H12B 109.8 . . ?
C11 C12 H12B 109.8 . . ?
H12A C12 H12B 108.3 . . ?
C14 C13 C12 128.1(4) . . ?
C14 C13 H13 116.0 . . ?
C12 C13 H13 116.0 . . ?
C13 C14 C15 117.6(4) . . ?
C13 C14 C24 123.5(3) . . ?
C15 C14 C24 118.7(3) . . ?
C16 C15 C14 128.3(4) . . ?
C16 C15 H15 115.8 . . ?
C14 C15 H15 115.8 . . ?
C15 C16 C17 124.0(3) . . ?
C15 C16 H16 118.0 . . ?
C17 C16 H16 118.0 . . ?
O7 C17 C16 110.5(3) . . ?
O7 C17 C18 105.1(2) . . ?
C16 C17 C18 112.1(2) . . ?
O7 C17 H17 109.7 . . ?
C16 C17 H17 109.7 . . ?
C18 C17 H17 109.7 . . ?
C17 C18 C1 115.5(2) . . ?
C17 C18 H18A 108.4 . . ?
C1 C18 H18A 108.4 . . ?
C17 C18 H18B 108.4 . . ?
C1 C18 H18B 108.4 . . ?
H18A C18 H18B 107.5 . . ?
C2 C19 H19A 109.5 . . ?
C2 C19 H19B 109.5 . . ?
H19A C19 H19B 109.5 . . ?
C2 C19 H19C 109.5 . . ?
H19A C19 H19C 109.5 . . ?
H19B C19 H19C 109.5 . . ?
C4 C20 H20A 109.5 . . ?
C4 C20 H20B 109.5 . . ?
H20A C20 H20B 109.5 . . ?
C4 C20 H20C 109.5 . . ?
H20A C20 H20C 109.5 . . ?
H20B C20 H20C 109.5 . . ?
O4 C21 N1 123.5(3) . . ?
O4 C21 C22 121.9(3) . . ?
N1 C21 C22 114.6(3) . . ?
O5 C22 C23 115.2(4) . . ?
O5 C22 C21 108.6(3) . . ?
C23 C22 C21 110.9(4) . . ?
O5 C22 H22 107.3 . . ?
C23 C22 H22 107.3 . . ?
C21 C22 H22 107.3 . . ?
C22 C23 H23A 109.5 . . ?
C22 C23 H23B 109.5 . . ?
H23A C23 H23B 109.5 . . ?
C22 C23 H23C 109.5 . . ?
H23A C23 H23C 109.5 . . ?
H23B C23 H23C 109.5 . . ?
C14 C24 H24A 109.5 . . ?
C14 C24 H24B 109.5 . . ?
H24A C24 H24B 109.5 . . ?
C14 C24 H24C 109.5 . . ?
H24A C24 H24C 109.5 . . ?
H24B C24 H24C 109.5 . . ?

loop_
_geom_bond_atom_site_label_1
_geom_bond_atom_site_label_2
_geom_bond_distance
_geom_bond_site_symmetry_2
_geom_bond_publ_flag
O1 C5 1.332(4) . ?
O1 C1 1.461(4) . ?
C1 C18 1.526(4) . ?
C1 C2 1.526(4) . ?
C1 H1 0.9800 . ?
N1 C21 1.327(4) . ?
N1 C6 1.450(4) . ?
N1 H3 0.83(5) . ?
O2 C5 1.219(4) . ?
C2 C19 1.505(5) . ?
C2 C3 1.509(4) . ?
C2 H2 0.9800 . ?
C4 C3 1.514(4) . ?
C4 C5 1.528(4) . ?
C4 C20 1.540(5) . ?
C4 C6 1.568(4) . ?
O4 C21 1.224(4) . ?
C3 O3 1.209(4) . ?
O6 C11 1.424(4) . ?
O6 H6A 0.95(6) . ?
C25 C8 1.490(5) . ?
C25 H00A 0.9600 . ?
C25 H00B 0.9600 . ?
C25 H00C 0.9600 . ?
C6 C7 1.503(4) . ?
C6 H6 0.9800 . ?
O5 C22 1.399(5) . ?
O5 H5 0.8200 . ?
O7 C17 1.438(3) . ?
O7 H7A 0.8200 . ?
C7 C8 1.340(4) . ?
C7 H7 0.9300 . ?
C9 C10 1.324(4) . ?
C9 C8 1.468(4) . ?
C9 H9 0.9300 . ?
C10 C11 1.503(5) . ?
C10 H10 0.9300 . ?
C11 C12 1.540(5) . ?
C11 H11 0.9800 . ?
C12 C13 1.488(5) . ?
C12 H12A 0.9700 . ?
C12 H12B 0.9700 . ?
C13 C14 1.337(5) . ?
C13 H13 0.9300 . ?
C14 C15 1.458(5) . ?
C14 C24 1.475(7) . ?
C15 C16 1.320(5) . ?
C15 H15 0.9300 . ?
C16 C17 1.489(5) . ?
C16 H16 0.9300 . ?
C17 C18 1.520(4) . ?
C17 H17 0.9800 . ?
C18 H18A 0.9700 . ?
C18 H18B 0.9700 . ?
C19 H19A 0.9600 . ?
C19 H19B 0.9600 . ?
C19 H19C 0.9600 . ?
C20 H20A 0.9600 . ?
C20 H20B 0.9600 . ?
C20 H20C 0.9600 . ?
C21 C22 1.522(5) . ?
C22 C23 1.480(8) . ?
C22 H22 0.9800 . ?
C23 H23A 0.9600 . ?
C23 H23B 0.9600 . ?
C23 H23C 0.9600 . ?
C24 H24A 0.9600 . ?
C24 H24B 0.9600 . ?
C24 H24C 0.9600 . ?

loop_
_geom_torsion_atom_site_label_1
_geom_torsion_atom_site_label_2
_geom_torsion_atom_site_label_3
_geom_torsion_atom_site_label_4
_geom_torsion
_geom_torsion_site_symmetry_1
_geom_torsion_site_symmetry_2
_geom_torsion_site_symmetry_3
_geom_torsion_site_symmetry_4
_geom_torsion_publ_flag
C5 O1 C1 C18 163.8(3) . . . . ?
C5 O1 C1 C2 39.7(3) . . . . ?
O1 C1 C2 C19 171.7(3) . . . . ?
C18 C1 C2 C19 51.8(4) . . . . ?
O1 C1 C2 C3 -65.6(3) . . . . ?
C18 C1 C2 C3 174.5(3) . . . . ?
C19 C2 C3 O3 2.6(5) . . . . ?
C1 C2 C3 O3 -121.8(3) . . . . ?
C19 C2 C3 C4 -177.7(3) . . . . ?
C1 C2 C3 C4 57.9(3) . . . . ?
C5 C4 C3 O3 157.9(3) . . . . ?
C20 C4 C3 O3 -83.5(4) . . . . ?
C6 C4 C3 O3 36.1(4) . . . . ?
C5 C4 C3 C2 -21.8(4) . . . . ?
C20 C4 C3 C2 96.8(3) . . . . ?
C6 C4 C3 C2 -143.7(3) . . . . ?
C21 N1 C6 C7 -99.5(3) . . . . ?
C21 N1 C6 C4 136.1(3) . . . . ?
C3 C4 C6 N1 -160.5(2) . . . . ?
C5 C4 C6 N1 75.7(3) . . . . ?
C20 C4 C6 N1 -44.4(3) . . . . ?
C3 C4 C6 C7 78.5(3) . . . . ?
C5 C4 C6 C7 -45.3(3) . . . . ?
C20 C4 C6 C7 -165.4(3) . . . . ?
C1 O1 C5 O2 178.3(3) . . . . ?
C1 O1 C5 C4 -0.4(4) . . . . ?
C3 C4 C5 O2 171.9(3) . . . . ?
C20 C4 C5 O2 55.6(4) . . . . ?
C6 C4 C5 O2 -65.5(4) . . . . ?
C3 C4 C5 O1 -9.5(4) . . . . ?
C20 C4 C5 O1 -125.8(3) . . . . ?
C6 C4 C5 O1 113.1(3) . . . . ?
N1 C6 C7 C8 123.5(3) . . . . ?
C4 C6 C7 C8 -114.3(3) . . . . ?
C6 C7 C8 C9 -172.2(3) . . . . ?
C6 C7 C8 C25 5.4(5) . . . . ?
C10 C9 C8 C7 -179.1(3) . . . . ?
C10 C9 C8 C25 3.2(5) . . . . ?
C8 C9 C10 C11 178.8(3) . . . . ?
C9 C10 C11 O6 135.3(3) . . . . ?
C9 C10 C11 C12 -104.3(4) . . . . ?
O6 C11 C12 C13 -173.6(3) . . . . ?
C10 C11 C12 C13 63.0(5) . . . . ?
C11 C12 C13 C14 -105.0(5) . . . . ?
C12 C13 C14 C15 167.7(3) . . . . ?
C12 C13 C14 C24 -7.7(6) . . . . ?
C13 C14 C15 C16 -168.6(3) . . . . ?
C24 C14 C15 C16 6.9(6) . . . . ?
C14 C15 C16 C17 171.8(3) . . . . ?
C15 C16 C17 O7 111.2(3) . . . . ?
C15 C16 C17 C18 -132.0(3) . . . . ?
O7 C17 C18 C1 173.3(3) . . . . ?
C16 C17 C18 C1 53.3(4) . . . . ?
O1 C1 C18 C17 77.6(3) . . . . ?
C2 C1 C18 C17 -161.4(3) . . . . ?
C6 N1 C21 O4 -6.1(5) . . . . ?
C6 N1 C21 C22 175.5(3) . . . . ?
O4 C21 C22 O5 168.7(4) . . . . ?
N1 C21 C22 O5 -12.8(5) . . . . ?
O4 C21 C22 C23 -63.8(5) . . . . ?
N1 C21 C22 C23 114.7(4) . . . . ?
